data_7044485
loop_
_publ_author_name
'Bette, Sebastian'
'Kremer, Reinhard'
'Eggert, Gerhard'
'Tang, Chiu'
'Dinnebier, Robert E.'

_publ_section_title
;
 On Verdigris, Part I: Synthesis, Crystal Structure Solution and
 Characterization of the 1-2-0 phase (Cu3(CH3COO)2(OH)4)
;
_journal_name_full 'Dalton Trans.'
_journal_paper_doi 10.1039/C7DT03288A
_journal_year 2017
_chemical_formula_moiety '2(C2 H3 O2), 4(O H), (Cu)'
_chemical_formula_sum 'C4 H10 Cu3 O8'
_chemical_formula_weight 376.75
_chemical_melting_point 'decomposition above 160\%C'
_chemical_name_common 'Cu(CH3-COO)2*2Cu'(OH)2*0H2O, 1-2-0 phase'
_chemical_properties_physical Heat-sensitive
_space_group_IT_number 61
_symmetry_cell_setting orthorhombic
_symmetry_Int_Tables_number 61
_symmetry_space_group_name_Hall '-P 2ac 2ab'
_symmetry_space_group_name_H-M 'P b c a'
_audit_creation_method TOPAS
_audit_update_record
;
2017-07-31 deposited with the CCDC.
2017-10-10 downloaded from the CCDC.
;
_cell_angle_alpha 90
_cell_angle_beta 90
_cell_angle_gamma 90
_cell_formula_units_Z 8
_cell_length_a 20.97417(14)
_cell_length_b 7.20756(3)
_cell_length_c 13.12202(6)
_cell_measurement_temperature 303
_cell_volume 1983.690(18)
_diffrn_ambient_temperature 303
_diffrn_detector
; 
 multi MYTHEN II (Dectris)   
;
_diffrn_measurement_device_type 'synchrotron radiation'
_diffrn_radiation_probe x-ray
_diffrn_radiation_type synchrotron
_diffrn_radiation_wavelength 0.8260
_diffrn_source_type 'synchrotron radiation'
_exptl_absorpt_process_details
;   
 ?
;
_exptl_crystal_colour blue
_exptl_crystal_density_diffrn 2.52
_exptl_crystal_description 'microcrystalline powder'
_exptl_crystal_preparation 'Magnetic properties'
_pd_calc_method 'Rietveld Refinement'
_pd_instr_location
; 
'SLS (Swiss Light Source)'
;
_pd_meas_2theta_range_inc 0.001
_pd_meas_2theta_range_max 60.0
_pd_meas_2theta_range_min 3.0
_pd_meas_scan_method step
_pd_proc_2theta_range_inc 0.001
_pd_proc_2theta_range_max 60.0
_pd_proc_2theta_range_min 3.0
_pd_proc_info_data_reduction binning
_pd_proc_info_excluded_regions
;
 ?
;
_pd_proc_ls_background_function
;   
'Chebyshev polynomial'
;
_pd_proc_ls_peak_cutoff 0.00100
_pd_proc_ls_profile_function
;
 Fundamental parameters
;
_pd_proc_ls_prof_R_factor 0.0868
_pd_proc_ls_prof_wR_expected 0.0111
_pd_proc_ls_prof_wR_factor 0.0832
_pd_spec_mounting
; 
'0.5 mm glass capillary'
;
_pd_spec_mount_mode transmission
_pd_spec_shape cylinder
_refine_ls_number_parameters 78
_refine_ls_R_Fsqd_factor 0.0412
_cod_data_source_file c7dt03288a2.cif
_cod_data_source_block Cu3(CH3COO)2(OH)4
_cod_depositor_comments
;
The following automatic conversions were performed:

'_diffrn_radiation_probe' value 'X-ray' changed to 'x-ray' according
to
/home/data/users/saulius/crontab/automatic-downloads/rss-feeds/RSC/lib/dictionaries/cif_core.dic
dictionary named 'cif_core.dic' version 2.4.2 from 2011-04-26.

Automatic conversion script
Id: cif_fix_values 4973 2017-02-22 13:04:09Z antanas 
;
_cod_original_cell_volume 1983.691(18)
_cod_original_sg_symbol_H-M Pbca
_cod_database_code 7044485

loop_
_symmetry_equiv_pos_as_xyz
'x, y, z '
'-x, y+1/2, -z+1/2 '
'-x+1/2, -y, z+1/2 '
'-x+1/2, y+1/2, z '
'x, -y+1/2, z+1/2 '
'-x, -y, -z '
'x+1/2, -y+1/2, -z '
'x+1/2, y, -z+1/2 '

loop_
_atom_site_label
_atom_site_type_symbol
_atom_site_symmetry_multiplicity
_atom_site_Wyckoff_symbol
_atom_site_fract_x
_atom_site_fract_y
_atom_site_fract_z
_atom_site_occupancy
_atom_site_B_iso_or_equiv
Cu1 Cu 8 c 0.89995(6) 0.37402(13) 0.25512(15) 1 0.828(15)
Cu2 Cu 8 c 0.00610(12) 0.2946(2) 0.63042(12) 1 0.828(15)
Cu3 Cu 8 c 0.00533(12) 0.1961(2) 0.37940(12) 1 0.828(15)
O1 O 8 c 0.9622(2) 0.1606(5) 0.2493(7) 1 0.77(7)
O2 O 8 c 0.9480(2) 0.7467(10) 0.9891(6) 1 0.77(7)
O3 O 8 c 0.5456(3) 0.9303(8) 0.1323(5) 1 0.77(7)
O4 O 8 c 0.9756(3) 0.4394(9) 0.3747(5) 1 0.77(7)
C11 C 8 c 0.1439(5) 0.6587(9) 0.0912(5) 1 2.82(8)
C12 C 8 c 0.1941(8) 0.532(2) 0.0468(9) 1 2.82(8)
O11 O 8 c 0.0899(8) 0.646(3) 0.0511(12) 1 2.82(8)
O12 O 8 c 0.1635(13) 0.764(2) 0.1652(9) 1 2.82(8)
C21 C 8 c 0.8617(5) 0.7500(10) 0.7303(4) 1 2.82(8)
C22 C 8 c 0.8143(7) 0.6196(19) 0.6856(7) 1 2.82(8)
O21 O 8 c 0.8433(11) 0.9105(17) 0.7393(10) 1 2.82(8)
O22 O 8 c 0.9143(7) 0.694(3) 0.7549(8) 1 2.82(8)

loop_
_atom_type_symbol
_atom_type_oxidation_number
Cu 2
C 0
O -2

loop_
_geom_angle_atom_site_label_1
_geom_angle_atom_site_label_2
_geom_angle_atom_site_label_3
_geom_angle
_geom_angle_site_symmetry_1
_geom_angle_site_symmetry_2
_geom_angle_site_symmetry_3
O11 C11 O12 130(1) 1_555 1_555 1_555

loop_
_geom_bond_atom_site_label_1
_geom_bond_atom_site_label_2
_geom_bond_distance
_geom_bond_multiplicity
C11 O11 1.25(2) 8
